data_7229582
loop_
_publ_author_name
'Guo, Xiangyang'
'Zeng, Le'
'Wang, Zhe'
'Zhang, Tiexin'
'He, Cheng'
'Duan, Chunying'

_publ_section_title
;
 Photocatalytic copper-catalyzed azide--alkyne cycloaddition click
 reaction with Cu(ii) coordination polymer
;
_journal_issue 83
_journal_name_full 'RSC Advances'
_journal_page_first 52907
_journal_paper_doi 10.1039/C7RA10207K
_journal_volume 7
_journal_year 2017
_chemical_formula_sum 'C39 H32 Cu N3 O8 S3'
_chemical_formula_weight 830.39
_chemical_name_systematic
;
 ?
;
_space_group_crystal_system monoclinic
_space_group_IT_number 14
_space_group_name_Hall '-P 2ybc'
_space_group_name_H-M_alt 'P 1 21/c 1'
_symmetry_space_group_name_Hall '-P 2ybc'
_symmetry_space_group_name_H-M 'P 1 21/c 1'
_atom_sites_solution_hydrogens geom
_audit_creation_method SHELXL-2014
_audit_update_record
;
2017-08-22 deposited with the CCDC.
2017-10-30 downloaded from the CCDC.
;
_cell_angle_alpha 90
_cell_angle_beta 90.991(12)
_cell_angle_gamma 90
_cell_formula_units_Z 4
_cell_length_a 16.213(12)
_cell_length_b 19.359(14)
_cell_length_c 12.323(9)
_cell_measurement_reflns_used 534
_cell_measurement_temperature 273(2)
_cell_measurement_theta_max 15.51
_cell_measurement_theta_min 2.31
_cell_volume 3867(5)
_computing_cell_refinement 'Bruker SAINT'
_computing_data_collection 'Bruker APEX2'
_computing_data_reduction 'Bruker SAINT'
_computing_molecular_graphics 'Bruker SHELXTL'
_computing_publication_material 'Bruker SHELXTL'
_computing_structure_refinement 'SHELXL-2014 (Sheldrick, 2014)'
_diffrn_ambient_temperature 273(2)
_diffrn_measured_fraction_theta_full 0.971
_diffrn_measured_fraction_theta_max 0.999
_diffrn_measurement_device_type 'Bruker APEX-II CCD'
_diffrn_measurement_method '\f and \w scans'
_diffrn_radiation_type MoK\a
_diffrn_radiation_wavelength 0.71073
_diffrn_reflns_av_R_equivalents 0.1454
_diffrn_reflns_av_unetI/netI 0.3059
_diffrn_reflns_Laue_measured_fraction_full 0.971
_diffrn_reflns_Laue_measured_fraction_max 0.999
_diffrn_reflns_limit_h_max 19
_diffrn_reflns_limit_h_min -18
_diffrn_reflns_limit_k_max 23
_diffrn_reflns_limit_k_min -23
_diffrn_reflns_limit_l_max 11
_diffrn_reflns_limit_l_min -14
_diffrn_reflns_number 20901
_diffrn_reflns_point_group_measured_fraction_full 0.971
_diffrn_reflns_point_group_measured_fraction_max 0.999
_diffrn_reflns_theta_full 25.242
_diffrn_reflns_theta_max 24.999
_diffrn_reflns_theta_min 1.638
_diffrn_source 'sealed tube'
_exptl_absorpt_coefficient_mu 0.782
_exptl_absorpt_correction_T_max 0.925
_exptl_absorpt_correction_T_min 0.829
_exptl_absorpt_correction_type multi-scan
_exptl_absorpt_process_details SADABS
_exptl_crystal_colour 'yellow green'
_exptl_crystal_density_diffrn 1.426
_exptl_crystal_density_method 'not measured'
_exptl_crystal_description block
_exptl_crystal_F_000 1712
_exptl_crystal_size_max 0.400
_exptl_crystal_size_mid 0.200
_exptl_crystal_size_min 0.100
_refine_diff_density_max 0.807
_refine_diff_density_min -0.262
_refine_diff_density_rms 0.075
_refine_ls_extinction_method none
_refine_ls_goodness_of_fit_ref 0.985
_refine_ls_hydrogen_treatment constr
_refine_ls_matrix_type full
_refine_ls_number_parameters 484
_refine_ls_number_reflns 6803
_refine_ls_number_restraints 22
_refine_ls_restrained_S_all 1.006
_refine_ls_R_factor_all 0.2434
_refine_ls_R_factor_gt 0.0802
_refine_ls_shift/su_max 0.000
_refine_ls_shift/su_mean 0.000
_refine_ls_structure_factor_coef Fsqd
_refine_ls_weighting_details 'w=exp[4.0000(sin\q/\l)^2^)]/[\s^2^(Fo^2^)] where P=(Fo^2^+2Fc^2^)/3'
_refine_ls_weighting_scheme calc
_refine_ls_wR_factor_gt 0.1872
_refine_ls_wR_factor_ref 0.2835
_reflns_Friedel_coverage 0.000
_reflns_number_gt 1553
_reflns_number_total 6803
_reflns_threshold_expression 'I > 2\s(I)'
_cod_data_source_file c7ra10207k2.cif
_cod_data_source_block NEW
_cod_database_code 7229582
_shelx_space_group_comment
;
The symmetry employed for this shelxl refinement is uniquely defined
by the following loop, which should always be used as a source of
symmetry information in preference to the above space-group names.
They are only intended as comments.
;
_shelx_estimated_absorpt_t_min 0.745
_shelx_estimated_absorpt_t_max 0.926
_shelxl_version_number 2014-3

loop_
_space_group_symop_operation_xyz
'x, y, z'
'-x, y+1/2, -z+1/2'
'-x, -y, -z'
'x, -y-1/2, z-1/2'

loop_
_atom_site_label
_atom_site_type_symbol
_atom_site_fract_x
_atom_site_fract_y
_atom_site_fract_z
_atom_site_U_iso_or_equiv
_atom_site_adp_type
_atom_site_occupancy
_atom_site_site_symmetry_order
_atom_site_calc_flag
_atom_site_refinement_flags_posn
_atom_site_refinement_flags_adp
_atom_site_refinement_flags_occupancy
_atom_site_disorder_assembly
_atom_site_disorder_group
Cu1 Cu 0.49550(9) 0.94447(8) -0.06318(13) 0.0864(5) Uani 1 1 d . . . . .
S1 S 0.32620(19) 1.06863(18) -0.3366(3) 0.0959(10) Uani 1 1 d . . . . .
S2 S -0.2439(2) 1.37725(19) -0.6102(3) 0.1018(11) Uani 1 1 d . . . . .
S3 S 0.1876(2) 0.9684(2) -1.1633(3) 0.1129(13) Uani 1 1 d . . . . .
O1 O 0.4280(5) 1.0010(5) -0.1623(7) 0.097(3) Uani 1 1 d . . . . .
O2 O 0.4330(6) 1.0932(5) -0.0513(8) 0.105(3) Uani 1 1 d . . . . .
O3 O -0.4052(5) 1.5244(5) -0.6376(8) 0.093(3) Uani 1 1 d . . . . .
O4 O -0.3990(5) 1.4316(5) -0.5274(8) 0.106(3) Uani 1 1 d . . . . .
O5 O 0.1746(8) 0.8910(6) -1.4563(11) 0.133(4) Uani 1 1 d . . . . .
O6 O 0.2623(8) 0.8760(7) -1.3195(12) 0.156(4) Uani 1 1 d . . . . .
O7 O 0.4752(7) 0.8493(5) -0.1478(9) 0.120(3) Uani 1 1 d . . . . .
O8 O 0.479(6) 0.550(2) 0.055(8) 0.48(6) Uiso 0.42(3) 1 d D . P A 1
C37 C 0.447(4) 0.606(3) 0.058(6) 1.3(5) Uiso 0.42(3) 1 d D . P A 1
H37A H 0.3916 0.6173 0.0450 1.500 Uiso 0.42(3) 1 calc R U P A 1
C39 C 0.5811(16) 0.636(3) 0.1782(18) 0.58(18) Uiso 0.42(3) 1 d D . P A 1
H39A H 0.6215 0.6715 0.1869 0.865 Uiso 0.42(3) 1 calc R U P A 1
H39B H 0.5526 0.6293 0.2452 0.865 Uiso 0.42(3) 1 calc R U P A 1
H39C H 0.6080 0.5933 0.1589 0.865 Uiso 0.42(3) 1 calc R U P A 1
O8' O 0.3818(11) 0.6739(10) 0.0689(18) 0.151(10) Uiso 0.58(3) 1 d D . P A 2
C37' C 0.4298(12) 0.6306(15) 0.100(3) 0.163(14) Uiso 0.58(3) 1 d D . P A 2
H37B H 0.4151 0.5879 0.1286 0.196 Uiso 0.58(3) 1 calc R U P A 2
C39' C 0.5912(15) 0.618(2) 0.144(5) 0.26(3) Uiso 0.58(3) 1 d D . P A 2
H39D H 0.6420 0.6404 0.1275 0.388 Uiso 0.58(3) 1 calc R U P A 2
H39E H 0.5836 0.6181 0.2213 0.388 Uiso 0.58(3) 1 calc R U P A 2
H39F H 0.5930 0.5708 0.1190 0.388 Uiso 0.58(3) 1 calc R U P A 2
N1 N 0.0757(6) 1.1770(5) -0.7529(9) 0.089(3) Uani 1 1 d . . . . .
N2 N 0.3764(12) 0.7633(11) -0.1695(15) 0.180(7) Uani 1 1 d D . . . .
N3 N 0.5185(10) 0.6560(12) 0.0875(18) 0.260(12) Uani 1 1 d D . . . .
C1 C 0.1248(7) 1.1663(7) -0.6568(11) 0.081(3) Uani 1 1 d . . . . .
C2 C 0.1529(7) 1.2223(7) -0.5913(12) 0.088(4) Uani 1 1 d . . . . .
H2A H 0.1407 1.2672 -0.6127 0.106 Uiso 1 1 calc R U . . .
C3 C 0.1965(7) 1.2119(7) -0.4996(11) 0.085(3) Uani 1 1 d . . . . .
H3A H 0.2131 1.2496 -0.4580 0.102 Uiso 1 1 calc R U . . .
C4 C 0.2171(7) 1.1470(8) -0.4662(11) 0.083(3) Uani 1 1 d . . . . .
C5 C 0.1930(7) 1.0904(7) -0.5305(12) 0.086(3) Uani 1 1 d . . . . .
H5A H 0.2082 1.0459 -0.5098 0.103 Uiso 1 1 calc R U . . .
C6 C 0.1481(7) 1.1003(7) -0.6218(10) 0.087(3) Uani 1 1 d . . . . .
H6A H 0.1320 1.0621 -0.6629 0.104 Uiso 1 1 calc R U . . .
C7 C 0.2636(7) 1.1405(7) -0.3648(13) 0.096(4) Uani 1 1 d . . . . .
C8 C 0.2677(10) 1.1811(8) -0.2741(14) 0.116(5) Uani 1 1 d . . . . .
H8A H 0.2371 1.2217 -0.2703 0.140 Uiso 1 1 calc R U . . .
C9 C 0.3156(10) 1.1619(8) -0.1925(13) 0.116(5) Uani 1 1 d . . . . .
H9A H 0.3229 1.1876 -0.1293 0.139 Uiso 1 1 calc R U . . .
C10 C 0.3536(7) 1.0996(7) -0.2108(11) 0.092(4) Uani 1 1 d . . . . .
C11 C 0.4080(8) 1.0645(8) -0.1362(12) 0.087(3) Uani 1 1 d . . . . .
C12 C 0.0107(7) 1.2278(6) -0.7454(11) 0.082(3) Uani 1 1 d . . . . .
C13 C -0.0014(7) 1.2778(6) -0.8265(11) 0.095(4) Uani 1 1 d . . . . .
H13A H 0.0336 1.2798 -0.8854 0.114 Uiso 1 1 calc R U . . .
C14 C -0.0646(8) 1.3234(6) -0.8178(11) 0.089(4) Uani 1 1 d . . . . .
H14A H -0.0752 1.3542 -0.8743 0.106 Uiso 1 1 calc R U . . .
C15 C -0.1138(7) 1.3251(6) -0.7269(11) 0.074(3) Uani 1 1 d . . . . .
C16 C -0.1005(7) 1.2757(6) -0.6454(11) 0.084(3) Uani 1 1 d . . . . .
H16A H -0.1331 1.2760 -0.5840 0.100 Uiso 1 1 calc R U . . .
C17 C -0.0399(6) 1.2269(6) -0.6553(10) 0.080(3) Uani 1 1 d . . . . .
H17A H -0.0326 1.1934 -0.6020 0.097 Uiso 1 1 calc R U . . .
C18 C -0.1824(7) 1.3783(6) -0.7222(12) 0.087(4) Uani 1 1 d . . . . .
C19 C -0.2038(7) 1.4269(6) -0.7899(12) 0.090(4) Uani 1 1 d . . . . .
H19A H -0.1760 1.4360 -0.8538 0.109 Uiso 1 1 calc R U . . .
C20 C -0.2703(8) 1.4628(6) -0.7582(12) 0.093(4) Uani 1 1 d . . . . .
H20A H -0.2935 1.4979 -0.8002 0.112 Uiso 1 1 calc R U . . .
C21 C -0.3005(7) 1.4446(6) -0.6627(11) 0.083(3) Uani 1 1 d . . . . .
C22 C -0.3753(8) 1.4697(9) -0.6046(13) 0.093(4) Uani 1 1 d . . . . .
C23 C 0.0851(8) 1.1382(6) -0.8480(12) 0.084(3) Uani 1 1 d . . . . .
C24 C 0.1621(8) 1.1129(7) -0.8828(11) 0.094(4) Uani 1 1 d . . . . .
H24A H 0.2090 1.1216 -0.8406 0.113 Uiso 1 1 calc R U . . .
C25 C 0.1696(8) 1.0771(6) -0.9736(11) 0.088(4) Uani 1 1 d . . . . .
H25A H 0.2215 1.0609 -0.9922 0.106 Uiso 1 1 calc R U . . .
C26 C 0.1028(9) 1.0626(6) -1.0422(10) 0.084(3) Uani 1 1 d . . . . .
C27 C 0.0263(9) 1.0862(6) -1.0113(13) 0.098(4) Uani 1 1 d . . . . .
H27A H -0.0196 1.0776 -1.0556 0.118 Uiso 1 1 calc R U . . .
C28 C 0.0171(8) 1.1223(6) -0.9160(13) 0.099(4) Uani 1 1 d . . . . .
H28A H -0.0354 1.1364 -0.8960 0.119 Uiso 1 1 calc R U . . .
C29 C 0.1079(9) 1.0238(6) -1.1424(13) 0.104(4) Uani 1 1 d . . . . .
C30 C 0.0555(9) 1.0259(7) -1.2342(12) 0.098(4) Uani 1 1 d . . . . .
H30A H 0.0100 1.0550 -1.2402 0.118 Uiso 1 1 calc R U . . .
C31 C 0.0782(11) 0.9803(9) -1.3147(15) 0.125(5) Uani 1 1 d . . . . .
H31A H 0.0474 0.9724 -1.3778 0.150 Uiso 1 1 calc R U . . .
C32 C 0.1515(9) 0.9481(7) -1.2904(11) 0.097(4) Uani 1 1 d . . . . .
C33 C 0.1998(13) 0.9009(9) -1.3704(16) 0.117(6) Uani 1 1 d . . . . .
C34 C 0.4030(13) 0.8247(8) -0.1336(14) 0.129(6) Uani 1 1 d . . . . .
H34A H 0.3661 0.8517 -0.0952 0.155 Uiso 1 1 calc R U . . .
C38 C 0.5374(14) 0.7183(14) 0.014(3) 0.285(17) Uani 1 1 d D . . . .
H38A H 0.5834 0.7435 0.0439 0.428 Uiso 1 1 calc R U . . .
H38B H 0.5506 0.7021 -0.0573 0.428 Uiso 1 1 calc R U . . .
H38C H 0.4900 0.7479 0.0094 0.428 Uiso 1 1 calc R U . . .
C36 C 0.430(2) 0.7136(12) -0.227(3) 0.280(17) Uani 1 1 d . . . . .
H36A H 0.4739 0.7380 -0.2606 0.421 Uiso 1 1 calc R U . . .
H36B H 0.4519 0.6808 -0.1758 0.421 Uiso 1 1 calc R U . . .
H36C H 0.3976 0.6897 -0.2813 0.421 Uiso 1 1 calc R U . . .
C35 C 0.2851(13) 0.7537(19) -0.160(3) 0.131(11) Uiso 0.5 1 d D . P B 1
H35A H 0.2699 0.7088 -0.1870 0.196 Uiso 0.5 1 calc R U P B 1
H35B H 0.2700 0.7575 -0.0853 0.196 Uiso 0.5 1 calc R U P B 1
H35C H 0.2568 0.7885 -0.2018 0.196 Uiso 0.5 1 calc R U P B 1
C35' C 0.311(2) 0.720(2) -0.121(4) 0.20(2) Uiso 0.5 1 d D . P B 2
H35D H 0.3040 0.6781 -0.1631 0.294 Uiso 0.5 1 calc R U P B 2
H35E H 0.3263 0.7077 -0.0478 0.294 Uiso 0.5 1 calc R U P B 2
H35F H 0.2597 0.7446 -0.1209 0.294 Uiso 0.5 1 calc R U P B 2

loop_
_atom_site_aniso_label
_atom_site_aniso_U_11
_atom_site_aniso_U_22
_atom_site_aniso_U_33
_atom_site_aniso_U_23
_atom_site_aniso_U_13
_atom_site_aniso_U_12
Cu1 0.0788(9) 0.0915(10) 0.0886(11) -0.0011(9) -0.0028(8) -0.0118(8)
S1 0.089(2) 0.111(3) 0.087(2) 0.004(2) -0.0073(18) 0.0063(19)
S2 0.094(2) 0.122(3) 0.089(3) 0.007(2) 0.011(2) 0.032(2)
S3 0.100(2) 0.134(3) 0.105(3) -0.006(2) 0.005(2) 0.002(2)
O1 0.078(5) 0.119(7) 0.093(6) 0.009(5) -0.012(5) -0.003(5)
O2 0.114(7) 0.125(7) 0.076(6) -0.010(5) -0.020(6) -0.002(5)
O3 0.076(5) 0.097(6) 0.107(7) -0.005(5) 0.016(5) 0.013(4)
O4 0.089(6) 0.117(7) 0.114(8) 0.007(6) 0.018(6) 0.023(5)
O5 0.162(10) 0.134(9) 0.102(9) -0.012(7) 0.002(8) -0.027(7)
O6 0.141(9) 0.190(12) 0.138(12) -0.040(9) 0.009(9) -0.004(8)
O7 0.129(8) 0.102(7) 0.130(9) -0.010(6) 0.006(7) -0.019(6)
N1 0.087(7) 0.097(7) 0.083(8) 0.005(6) -0.005(6) 0.025(6)
N2 0.225(19) 0.159(15) 0.156(16) -0.009(12) -0.018(13) -0.080(14)
N3 0.29(3) 0.30(3) 0.19(2) 0.05(2) -0.04(2) 0.11(2)
C1 0.070(7) 0.103(10) 0.070(9) 0.017(8) 0.015(7) 0.017(7)
C2 0.088(8) 0.089(9) 0.088(10) 0.003(8) 0.020(8) 0.008(7)
C3 0.084(8) 0.091(10) 0.079(10) -0.006(7) -0.002(8) 0.007(7)
C4 0.066(7) 0.111(11) 0.071(9) 0.021(8) 0.005(7) 0.011(7)
C5 0.088(8) 0.078(9) 0.091(10) 0.018(8) -0.004(8) 0.011(6)
C6 0.090(8) 0.080(9) 0.090(10) -0.007(7) -0.004(8) 0.005(7)
C7 0.075(8) 0.116(10) 0.098(11) 0.016(9) 0.003(8) 0.002(7)
C8 0.126(12) 0.133(13) 0.089(11) -0.025(10) -0.026(10) 0.031(10)
C9 0.132(12) 0.123(12) 0.092(12) -0.017(9) -0.013(10) 0.038(10)
C10 0.086(8) 0.105(10) 0.085(10) 0.025(8) -0.005(7) 0.015(7)
C11 0.081(8) 0.098(10) 0.083(10) 0.007(9) -0.003(7) 0.002(8)
C12 0.073(7) 0.081(8) 0.093(10) -0.006(7) 0.005(7) 0.010(6)
C13 0.086(8) 0.111(10) 0.088(10) 0.031(8) 0.017(7) 0.019(8)
C14 0.094(8) 0.088(9) 0.084(10) 0.010(7) -0.002(8) 0.023(7)
C15 0.070(7) 0.071(7) 0.080(9) -0.007(7) 0.000(7) 0.006(6)
C16 0.076(8) 0.097(9) 0.078(9) -0.002(8) 0.010(7) 0.006(7)
C17 0.067(7) 0.096(9) 0.078(9) 0.012(7) 0.003(7) 0.009(6)
C18 0.083(8) 0.067(8) 0.111(11) -0.013(7) -0.008(8) 0.008(6)
C19 0.085(8) 0.074(8) 0.113(11) 0.008(8) 0.020(8) 0.026(6)
C20 0.096(9) 0.091(10) 0.093(10) 0.016(8) 0.005(8) 0.001(7)
C21 0.082(7) 0.085(8) 0.080(9) -0.021(7) -0.004(7) -0.004(6)
C22 0.068(8) 0.116(12) 0.096(11) -0.001(9) 0.005(8) -0.008(8)
C23 0.090(9) 0.074(8) 0.087(10) 0.007(7) 0.000(8) 0.008(7)
C24 0.079(8) 0.109(10) 0.094(11) 0.012(9) -0.001(8) 0.017(7)
C25 0.099(9) 0.090(9) 0.077(9) -0.004(7) 0.009(8) 0.012(7)
C26 0.106(9) 0.079(8) 0.067(8) 0.000(7) -0.009(7) 0.015(8)
C27 0.115(11) 0.075(8) 0.104(11) -0.009(8) -0.031(9) 0.017(7)
C28 0.074(8) 0.095(9) 0.130(13) 0.021(9) 0.013(9) 0.005(7)
C29 0.139(12) 0.075(8) 0.096(11) -0.004(8) -0.001(10) -0.006(8)
C30 0.128(11) 0.087(9) 0.078(9) -0.009(8) -0.041(9) 0.020(8)
C31 0.132(13) 0.120(12) 0.121(14) 0.039(11) -0.019(11) -0.005(10)
C32 0.115(10) 0.102(10) 0.075(9) -0.003(8) 0.023(8) -0.011(9)
C33 0.151(16) 0.110(12) 0.090(13) -0.003(10) -0.029(13) -0.044(11)
C34 0.166(16) 0.093(12) 0.129(14) -0.013(10) 0.003(13) -0.031(11)
C38 0.27(3) 0.29(4) 0.30(4) 0.11(3) 0.01(3) 0.02(3)
C36 0.37(4) 0.138(19) 0.34(4) -0.11(2) 0.01(3) -0.01(2)

loop_
_atom_type_symbol
_atom_type_description
_atom_type_scat_dispersion_real
_atom_type_scat_dispersion_imag
_atom_type_scat_source
C C 0.0033 0.0016 'International Tables Vol C Tables 4.2.6.8 and 6.1.1.4'
H H 0.0000 0.0000 'International Tables Vol C Tables 4.2.6.8 and 6.1.1.4'
N N 0.0061 0.0033 'International Tables Vol C Tables 4.2.6.8 and 6.1.1.4'
O O 0.0106 0.0060 'International Tables Vol C Tables 4.2.6.8 and 6.1.1.4'
S S 0.1246 0.1234 'International Tables Vol C Tables 4.2.6.8 and 6.1.1.4'
Cu Cu 0.3201 1.2651 'International Tables Vol C Tables 4.2.6.8 and 6.1.1.4'

loop_
_geom_angle_atom_site_label_1
_geom_angle_atom_site_label_2
_geom_angle_atom_site_label_3
_geom_angle
_geom_angle_site_symmetry_1
_geom_angle_site_symmetry_3
O1 Cu1 O4 89.1(4) . 2_544
O1 Cu1 O2 167.8(4) . 3_675
O4 Cu1 O2 90.6(4) 2_544 3_675
O1 Cu1 O3 89.5(3) . 4_686
O4 Cu1 O3 168.0(4) 2_544 4_686
O2 Cu1 O3 88.3(4) 3_675 4_686
O1 Cu1 O7 95.6(4) . .
O4 Cu1 O7 92.9(4) 2_544 .
O2 Cu1 O7 96.6(4) 3_675 .
O3 Cu1 O7 99.1(4) 4_686 .
O1 Cu1 Cu1 86.5(3) . 3_675
O4 Cu1 Cu1 78.7(3) 2_544 3_675
O2 Cu1 Cu1 81.5(3) 3_675 3_675
O3 Cu1 Cu1 89.3(3) 4_686 3_675
O7 Cu1 Cu1 171.4(3) . 3_675
C10 S1 C7 92.4(7) . .
C18 S2 C21 90.1(6) . .
C29 S3 C32 92.0(8) . .
C11 O1 Cu1 120.5(9) . .
C11 O2 Cu1 128.4(9) . 3_675
C22 O3 Cu1 115.6(8) . 4_485
C22 O4 Cu1 127.6(9) . 2_554
C34 O7 Cu1 112.8(10) . .
O8 C37 N3 104.1(19) . .
O8' C37' N3 110.2(14) . .
C23 N1 C1 123.1(10) . .
C23 N1 C12 120.5(11) . .
C1 N1 C12 116.2(11) . .
C35' N2 C34 127(3) . .
C35' N2 C36 104(3) . .
C34 N2 C36 123.2(19) . .
C34 N2 C35 114(2) . .
C36 N2 C35 123(2) . .
C37 N3 C38 120.2(10) . .
C37' N3 C38 120.6(8) . .
C37' N3 C39' 120.5(8) . .
C38 N3 C39' 118.8(9) . .
C37 N3 C39 119.5(8) . .
C38 N3 C39 119.3(9) . .
C2 C1 C6 116.1(12) . .
C2 C1 N1 121.9(12) . .
C6 C1 N1 122.1(13) . .
C3 C2 C1 121.7(12) . .
C2 C3 C4 121.1(13) . .
C3 C4 C5 119.0(12) . .
C3 C4 C7 117.4(14) . .
C5 C4 C7 123.6(13) . .
C6 C5 C4 120.2(12) . .
C5 C6 C1 121.8(12) . .
C8 C7 C4 132.1(14) . .
C8 C7 S1 106.0(12) . .
C4 C7 S1 121.9(12) . .
C9 C8 C7 118.9(15) . .
C8 C9 C10 112.6(14) . .
C9 C10 C11 125.7(14) . .
C9 C10 S1 110.2(10) . .
C11 C10 S1 124.1(11) . .
O2 C11 O1 123.0(13) . .
O2 C11 C10 121.0(14) . .
O1 C11 C10 116.0(14) . .
C13 C12 C17 120.0(10) . .
C13 C12 N1 121.1(11) . .
C17 C12 N1 118.9(11) . .
C12 C13 C14 119.3(11) . .
C15 C14 C13 121.7(11) . .
C14 C15 C16 118.6(10) . .
C14 C15 C18 118.7(11) . .
C16 C15 C18 122.7(11) . .
C17 C16 C15 120.6(11) . .
C16 C17 C12 119.7(11) . .
C19 C18 C15 130.8(12) . .
C19 C18 S2 111.8(9) . .
C15 C18 S2 117.3(10) . .
C18 C19 C20 113.1(13) . .
C21 C20 C19 115.4(13) . .
C20 C21 C22 130.5(13) . .
C20 C21 S2 109.4(9) . .
C22 C21 S2 119.9(11) . .
O4 C22 O3 128.7(13) . .
O4 C22 C21 115.3(14) . .
O3 C22 C21 116.0(13) . .
N1 C23 C24 123.3(13) . .
N1 C23 C28 121.2(12) . .
C24 C23 C28 115.5(12) . .
C25 C24 C23 122.1(13) . .
C24 C25 C26 122.5(13) . .
C27 C26 C25 117.4(12) . .
C27 C26 C29 118.1(14) . .
C25 C26 C29 124.5(13) . .
C26 C27 C28 120.9(13) . .
C27 C28 C23 121.5(12) . .
C30 C29 C26 129.0(14) . .
C30 C29 S3 110.3(11) . .
C26 C29 S3 120.7(12) . .
C31 C30 C29 113.2(13) . .
C30 C31 C32 112.1(16) . .
C31 C32 C33 124.7(16) . .
C31 C32 S3 112.1(12) . .
C33 C32 S3 123.1(13) . .
O5 C33 O6 131(2) . .
O5 C33 C32 120.5(19) . .
O6 C33 C32 108.2(16) . .
O7 C34 N2 125.2(18) . .

loop_
_geom_bond_atom_site_label_1
_geom_bond_atom_site_label_2
_geom_bond_distance
_geom_bond_site_symmetry_2
Cu1 O1 1.959(9) .
Cu1 O4 1.954(9) 2_544
Cu1 O2 1.951(10) 3_675
Cu1 O3 1.962(8) 4_686
Cu1 O7 2.140(10) .
Cu1 Cu1 2.657(3) 3_675
S1 C10 1.714(14) .
S1 C7 1.754(13) .
S2 C18 1.717(13) .
S2 C21 1.715(13) .
S3 C29 1.704(15) .
S3 C32 1.709(14) .
O1 C11 1.314(15) .
O2 C11 1.247(15) .
O2 Cu1 1.951(10) 3_675
O3 C22 1.230(16) .
O3 Cu1 1.962(8) 4_485
O4 C22 1.269(15) .
O4 Cu1 1.954(9) 2_554
O5 C33 1.144(17) .
O6 C33 1.28(2) .
O7 C34 1.278(18) .
O8 C37 1.21(2) .
C37 N3 1.547(14) .
C39 N3 1.549(9) .
O8' C37' 1.204(17) .
C37' N3 1.530(12) .
C39' N3 1.550(9) .
N1 C23 1.403(15) .
N1 C1 1.431(16) .
N1 C12 1.446(14) .
N2 C35' 1.494(10) .
N2 C34 1.34(2) .
N2 C36 1.48(3) .
N2 C35 1.499(10) .
N3 C38 1.542(7) .
C1 C2 1.422(17) .
C1 C6 1.398(16) .
C2 C3 1.337(16) .
C3 C4 1.361(16) .
C4 C5 1.404(17) .
C4 C7 1.454(18) .
C5 C6 1.344(17) .
C7 C8 1.366(19) .
C8 C9 1.314(19) .
C9 C10 1.375(17) .
C10 C11 1.434(17) .
C12 C13 1.402(16) .
C12 C17 1.393(15) .
C13 C14 1.358(15) .
C14 C15 1.387(15) .
C15 C16 1.401(16) .
C15 C18 1.517(16) .
C16 C17 1.369(14) .
C18 C19 1.301(16) .
C19 C20 1.346(15) .
C20 C21 1.330(16) .
C21 C22 1.500(17) .
C23 C24 1.415(16) .
C23 C28 1.408(18) .
C24 C25 1.322(16) .
C25 C26 1.391(17) .
C26 C27 1.380(17) .
C26 C29 1.450(17) .
C27 C28 1.378(18) .
C29 C30 1.403(18) .
C30 C31 1.383(19) .
C31 C32 1.371(19) .
C32 C33 1.56(2) .
